data_2236042
loop_
_publ_author_name
'Liu, Yuan-Yuan'
'Yang, Pan'

_publ_section_title
;
 Diaquabis[2,6-bis(4<i>H</i>-1,2,4-triazol-4-yl)pyridine-\k<i>N</i>^2^]bis(selenocyanato-\k<i>N</i>)cobalt(II)
;
_journal_coeditor_code ZJ2088
_journal_issue 8
_journal_name_full 'Acta Crystallographica Section E'
_journal_page_first m1097
_journal_page_last m1098
_journal_paper_doi 10.1107/S1600536812032461
_journal_volume 68
_journal_year 2012
_chemical_formula_iupac '[Co (N C Se)2 (C9 H7 N7)2 (H2 O)2]'
_chemical_formula_moiety 'C20 H18 Co N16 O2 Se2'
_chemical_formula_sum 'C20 H18 Co N16 O2 Se2'
_chemical_formula_weight 731.35
_chemical_name_systematic
;
Diaquabis[2,6-bis(4<i>H</i>-1,2,4-triazol-4-yl)pyridine-
\k<i>N</i>^2^]bis(selenocyanato-\k<i>N</i>)cobalt(II)
;
_space_group_IT_number 15
_symmetry_cell_setting monoclinic
_symmetry_space_group_name_Hall '-C 2yc'
_symmetry_space_group_name_H-M 'C 1 2/c 1'
_cell_angle_alpha 90.00
_cell_angle_beta 95.691(2)
_cell_angle_gamma 90.00
_cell_formula_units_Z 4
_cell_length_a 17.5460(16)
_cell_length_b 7.2752(7)
_cell_length_c 20.3148(19)
_cell_measurement_temperature 173(2)
_cell_volume 2580.4(4)
_computing_cell_refinement 'SAINT (Bruker, 2007)'
_computing_data_collection 'APEX2 (Bruker, 2007)'
_computing_data_reduction 'SAINT (Bruker, 2007)'
_computing_molecular_graphics 'SHELXTL and DIAMOND (Brandenburg, 1999)'
_computing_publication_material 'publCIF (Westrip, 2010)'
_computing_structure_refinement 'SHELXL97 (Sheldrick, 2008)'
_computing_structure_solution 'SHELXS97 (Sheldrick, 2008)'
_diffrn_ambient_temperature 173(2)
_diffrn_measured_fraction_theta_full 0.999
_diffrn_measured_fraction_theta_max 0.999
_diffrn_measurement_device_type 'Bruker APEXII CCD'
_diffrn_measurement_method '\f and \w scans'
_diffrn_radiation_monochromator graphite
_diffrn_radiation_source 'fine-focus sealed tube'
_diffrn_radiation_type 'Mo K\a'
_diffrn_radiation_wavelength 0.71073
_diffrn_reflns_av_R_equivalents 0.0258
_diffrn_reflns_av_sigmaI/netI 0.0293
_diffrn_reflns_limit_h_max 9
_diffrn_reflns_limit_h_min -20
_diffrn_reflns_limit_k_max 8
_diffrn_reflns_limit_k_min -8
_diffrn_reflns_limit_l_max 24
_diffrn_reflns_limit_l_min -23
_diffrn_reflns_number 6336
_diffrn_reflns_theta_full 25.01
_diffrn_reflns_theta_max 25.01
_diffrn_reflns_theta_min 2.33
_diffrn_standards_number 0
_exptl_absorpt_coefficient_mu 3.542
_exptl_absorpt_correction_T_max 0.6560
_exptl_absorpt_correction_T_min 0.6186
_exptl_absorpt_correction_type multi-scan
_exptl_absorpt_process_details '(SADABS; Sheldrick, 1996)'
_exptl_crystal_colour red
_exptl_crystal_density_diffrn 1.883
_exptl_crystal_density_method 'not measured'
_exptl_crystal_description block
_exptl_crystal_F_000 1444
_exptl_crystal_size_max 0.15
_exptl_crystal_size_mid 0.14
_exptl_crystal_size_min 0.13
_refine_diff_density_max 0.591
_refine_diff_density_min -0.582
_refine_ls_extinction_method none
_refine_ls_goodness_of_fit_ref 1.050
_refine_ls_hydrogen_treatment constr
_refine_ls_matrix_type full
_refine_ls_number_parameters 186
_refine_ls_number_reflns 2280
_refine_ls_number_restraints 0
_refine_ls_restrained_S_all 1.050
_refine_ls_R_factor_all 0.0290
_refine_ls_R_factor_gt 0.0258
_refine_ls_shift/su_max 0.002
_refine_ls_shift/su_mean 0.000
_refine_ls_structure_factor_coef Fsqd
_refine_ls_weighting_details 'calc w=1/[\s^2^(Fo^2^)+(0.0325P)^2^+4.1522P] where P=(Fo^2^+2Fc^2^)/3'
_refine_ls_weighting_scheme calc
_refine_ls_wR_factor_gt 0.0640
_refine_ls_wR_factor_ref 0.0654
_reflns_number_gt 2083
_reflns_number_total 2280
_reflns_threshold_expression I>2\s(I)
_cod_data_source_file zj2088.cif
_cod_data_source_block I
_cod_original_sg_symbol_H-M 'C 2/c'
_cod_database_code 2236042
_cod_database_fobs_code 2236042

loop_
_symmetry_equiv_pos_as_xyz
'x, y, z'
'-x, y, -z+1/2'
'x+1/2, y+1/2, z'
'-x+1/2, y+1/2, -z+1/2'
'-x, -y, -z'
'x, -y, z-1/2'
'-x+1/2, -y+1/2, -z'
'x+1/2, -y+1/2, z-1/2'

loop_
_atom_site_type_symbol
_atom_site_label
_atom_site_fract_x
_atom_site_fract_y
_atom_site_fract_z
_atom_site_U_iso_or_equiv
_atom_site_adp_type
_atom_site_calc_flag
_atom_site_refinement_flags
_atom_site_occupancy
_atom_site_symmetry_multiplicity
Co Co1 1.0000 0.85337(6) 0.2500 0.01309(13) Uani d S 1 2
Se Se1 1.238743(15) 0.51140(3) 0.329458(13) 0.02053(11) Uani d . 1 1
O O1 1.08413(10) 1.0675(2) 0.26203(8) 0.0171(4) Uani d . 1 1
H H1A 1.1136 1.0578 0.2321 0.026 Uiso d R 1 1
H H1B 1.1116 1.0623 0.2983 0.026 Uiso d R 1 1
N N1 1.01232(11) 0.7890(3) 0.04271(10) 0.0134(4) Uani d . 1 1
N N2 1.08763(12) 0.9006(3) 0.12643(10) 0.0171(5) Uani d . 1 1
N N3 1.01748(11) 0.8524(3) 0.14815(10) 0.0143(4) Uani d . 1 1
N N4 0.91149(11) 0.6660(3) -0.02481(10) 0.0125(4) Uani d . 1 1
N N5 0.80409(12) 0.5469(3) -0.08553(10) 0.0136(4) Uani d . 1 1
N N6 0.69319(13) 0.4701(3) -0.05234(12) 0.0217(5) Uani d . 1 1
N N7 0.68675(13) 0.4682(3) -0.12169(11) 0.0182(5) Uani d . 1 1
N N8 1.09050(12) 0.6689(3) 0.27341(10) 0.0180(5) Uani d . 1 1
C C1 1.08281(14) 0.8611(3) 0.06371(12) 0.0156(5) Uani d . 1 1
H H1 1.1228 0.8797 0.0361 0.019 Uiso calc R 1 1
C C2 0.97369(14) 0.7874(3) 0.09813(12) 0.0139(5) Uani d . 1 1
H H2 0.9227 0.7452 0.0998 0.017 Uiso calc R 1 1
C C3 0.98360(13) 0.7256(3) -0.02156(12) 0.0114(5) Uani d . 1 1
C C4 0.88145(14) 0.6091(3) -0.08405(12) 0.0135(5) Uani d . 1 1
C C5 0.91929(15) 0.6072(3) -0.14054(12) 0.0160(5) Uani d . 1 1
H H5 0.8949 0.5656 -0.1817 0.019 Uiso calc R 1 1
C C6 0.99442(14) 0.6689(3) -0.13447(12) 0.0163(5) Uani d . 1 1
H H6 1.0226 0.6702 -0.1720 0.020 Uiso calc R 1 1
C C7 1.02849(14) 0.7287(3) -0.07389(12) 0.0150(5) Uani d . 1 1
H H7 1.0801 0.7698 -0.0685 0.018 Uiso calc R 1 1
C C8 0.76306(16) 0.5177(3) -0.03236(14) 0.0199(6) Uani d . 1 1
H H8 0.7829 0.5305 0.0126 0.024 Uiso calc R 1 1
C C9 0.75337(15) 0.5140(3) -0.13963(13) 0.0171(6) Uani d . 1 1
H H9 0.7651 0.5233 -0.1842 0.020 Uiso calc R 1 1
C C10 1.14850(15) 0.6077(3) 0.29588(12) 0.0167(5) Uani d . 1 1

loop_
_atom_site_aniso_label
_atom_site_aniso_U_11
_atom_site_aniso_U_22
_atom_site_aniso_U_33
_atom_site_aniso_U_12
_atom_site_aniso_U_13
_atom_site_aniso_U_23
Co1 0.0104(2) 0.0163(2) 0.0123(2) 0.000 -0.00015(19) 0.000
Se1 0.01776(16) 0.02176(16) 0.02165(17) 0.00585(11) -0.00019(12) 0.00176(10)
O1 0.0126(8) 0.0238(9) 0.0150(9) -0.0010(8) 0.0014(7) -0.0007(7)
N1 0.0111(10) 0.0154(10) 0.0138(11) -0.0007(8) 0.0017(8) -0.0003(8)
N2 0.0118(11) 0.0201(10) 0.0192(12) -0.0021(9) 0.0015(9) -0.0001(9)
N3 0.0113(10) 0.0159(10) 0.0158(11) -0.0006(8) 0.0020(9) 0.0017(8)
N4 0.0110(10) 0.0127(9) 0.0138(10) 0.0004(8) 0.0017(8) 0.0005(8)
N5 0.0101(10) 0.0156(10) 0.0150(11) -0.0016(8) 0.0012(9) -0.0010(8)
N6 0.0156(11) 0.0293(12) 0.0205(12) -0.0058(10) 0.0033(10) -0.0008(10)
N7 0.0151(11) 0.0208(11) 0.0185(12) -0.0006(9) 0.0005(9) -0.0004(9)
N8 0.0191(12) 0.0200(10) 0.0151(11) 0.0031(10) 0.0023(9) -0.0022(9)
C1 0.0121(12) 0.0177(12) 0.0171(13) -0.0028(10) 0.0017(10) -0.0015(10)
C2 0.0122(11) 0.0159(12) 0.0140(12) -0.0007(10) 0.0032(10) 0.0016(10)
C3 0.0105(11) 0.0089(11) 0.0145(12) 0.0003(9) -0.0002(10) 0.0012(9)
C4 0.0106(12) 0.0108(11) 0.0189(13) -0.0008(10) 0.0007(10) 0.0007(10)
C5 0.0182(13) 0.0155(11) 0.0145(12) -0.0021(10) 0.0021(10) -0.0032(10)
C6 0.0174(13) 0.0181(12) 0.0140(12) 0.0005(10) 0.0055(10) 0.0013(10)
C7 0.0104(11) 0.0157(12) 0.0190(13) 0.0000(10) 0.0021(10) 0.0022(10)
C8 0.0171(14) 0.0266(14) 0.0161(14) -0.0047(11) 0.0019(11) -0.0026(10)
C9 0.0157(13) 0.0193(13) 0.0160(14) -0.0017(10) 0.0002(11) -0.0005(10)
C10 0.0198(14) 0.0157(12) 0.0152(13) 0.0000(11) 0.0052(11) -0.0036(10)

loop_
_atom_type_symbol
_atom_type_description
_atom_type_scat_dispersion_real
_atom_type_scat_dispersion_imag
_atom_type_scat_source
C C 0.0033 0.0016 'International Tables Vol C Tables 4.2.6.8 and 6.1.1.4'
H H 0.0000 0.0000 'International Tables Vol C Tables 4.2.6.8 and 6.1.1.4'
N N 0.0061 0.0033 'International Tables Vol C Tables 4.2.6.8 and 6.1.1.4'
O O 0.0106 0.0060 'International Tables Vol C Tables 4.2.6.8 and 6.1.1.4'
Se Se -0.0929 2.2259 'International Tables Vol C Tables 4.2.6.8 and 6.1.1.4'
Co Co 0.3494 0.9721 'International Tables Vol C Tables 4.2.6.8 and 6.1.1.4'

loop_
_geom_angle_atom_site_label_1
_geom_angle_atom_site_label_2
_geom_angle_atom_site_label_3
_geom_angle_site_symmetry_1
_geom_angle_site_symmetry_3
_geom_angle
N8 Co1 N8 2_755 . 100.44(12)
N8 Co1 N3 2_755 2_755 92.26(8)
N8 Co1 N3 . 2_755 87.48(8)
N8 Co1 N3 2_755 . 87.48(8)
N8 Co1 N3 . . 92.26(8)
N3 Co1 N3 2_755 . 179.60(11)
N8 Co1 O1 2_755 . 171.22(7)
N8 Co1 O1 . . 86.66(7)
N3 Co1 O1 2_755 . 93.20(7)
N3 Co1 O1 . . 87.09(7)
N8 Co1 O1 2_755 2_755 86.66(7)
N8 Co1 O1 . 2_755 171.22(7)
N3 Co1 O1 2_755 2_755 87.09(7)
N3 Co1 O1 . 2_755 93.20(7)
O1 Co1 O1 . 2_755 86.76(9)
Co1 O1 H1A . . 108.8
Co1 O1 H1B . . 113.3
H1A O1 H1B . . 106.9
C2 N1 C1 . . 104.6(2)
C2 N1 C3 . . 126.1(2)
C1 N1 C3 . . 129.3(2)
C1 N2 N3 . . 106.3(2)
C2 N3 N2 . . 108.43(19)
C2 N3 Co1 . . 129.19(17)
N2 N3 Co1 . . 121.72(15)
C4 N4 C3 . . 115.8(2)
C9 N5 C8 . . 104.8(2)
C9 N5 C4 . . 127.9(2)
C8 N5 C4 . . 127.2(2)
C8 N6 N7 . . 107.2(2)
C9 N7 N6 . . 107.1(2)
C10 N8 Co1 . . 161.5(2)
N2 C1 N1 . . 111.0(2)
N2 C1 H1 . . 124.5
N1 C1 H1 . . 124.5
N3 C2 N1 . . 109.7(2)
N3 C2 H2 . . 125.2
N1 C2 H2 . . 125.2
N4 C3 C7 . . 125.2(2)
N4 C3 N1 . . 113.4(2)
C7 C3 N1 . . 121.4(2)
N4 C4 C5 . . 125.0(2)
N4 C4 N5 . . 114.1(2)
C5 C4 N5 . . 120.9(2)
C4 C5 C6 . . 117.0(2)
C4 C5 H5 . . 121.5
C6 C5 H5 . . 121.5
C7 C6 C5 . . 120.2(2)
C7 C6 H6 . . 119.9
C5 C6 H6 . . 119.9
C6 C7 C3 . . 116.7(2)
C6 C7 H7 . . 121.6
C3 C7 H7 . . 121.6
N6 C8 N5 . . 110.3(2)
N6 C8 H8 . . 124.8
N5 C8 H8 . . 124.8
N7 C9 N5 . . 110.6(2)
N7 C9 H9 . . 124.7
N5 C9 H9 . . 124.7
N8 C10 Se1 . . 179.1(2)

loop_
_geom_bond_atom_site_label_1
_geom_bond_atom_site_label_2
_geom_bond_site_symmetry_2
_geom_bond_distance
_geom_bond_publ_flag
Co1 N8 2_755 2.097(2) y
Co1 N8 . 2.097(2) y
Co1 N3 2_755 2.122(2) y
Co1 N3 . 2.122(2) y
Co1 O1 . 2.1434(18) y
Co1 O1 2_755 2.1433(17) y
Se1 C10 . 1.803(3) ?
O1 H1A . 0.8400 ?
O1 H1B . 0.8400 ?
N1 C2 . 1.371(3) ?
N1 C1 . 1.372(3) ?
N1 C3 . 1.429(3) ?
N2 C1 . 1.301(3) ?
N2 N3 . 1.393(3) ?
N3 C2 . 1.300(3) ?
N4 C4 . 1.331(3) ?
N4 C3 . 1.333(3) ?
N5 C9 . 1.365(3) ?
N5 C8 . 1.373(3) ?
N5 C4 . 1.428(3) ?
N6 C8 . 1.300(4) ?
N6 N7 . 1.402(3) ?
N7 C9 . 1.302(3) ?
N8 C10 . 1.162(3) ?
C1 H1 . 0.9500 ?
C2 H2 . 0.9500 ?
C3 C7 . 1.385(3) ?
C4 C5 . 1.382(3) ?
C5 C6 . 1.387(4) ?
C5 H5 . 0.9500 ?
C6 C7 . 1.384(3) ?
C6 H6 . 0.9500 ?
C7 H7 . 0.9500 ?
C8 H8 . 0.9500 ?
C9 H9 . 0.9500 ?

loop_
_geom_hbond_atom_site_label_D
_geom_hbond_atom_site_label_H
_geom_hbond_atom_site_label_A
_geom_hbond_site_symmetry_A
_geom_hbond_distance_DH
_geom_hbond_distance_HA
_geom_hbond_distance_DA
_geom_hbond_angle_DHA
O1 H1A N2 . 0.84 2.43 3.017(3) 127.1
O1 H1B N7 8_566 0.84 2.00 2.837(3) 172.5
C1 H1 N6 3 0.95 2.37 3.293(3) 163.1
C5 H5 N8 5_765 0.95 2.56 3.356(3) 141.7
C7 H7 N6 3 0.95 2.46 3.373(3) 161.8
C9 H9 Se1 5_765 0.95 2.96 3.877(3) 163.6

loop_
_geom_torsion_atom_site_label_1
_geom_torsion_atom_site_label_2
_geom_torsion_atom_site_label_3
_geom_torsion_atom_site_label_4
_geom_torsion_site_symmetry_1
_geom_torsion
C1 N2 N3 C2 . -0.3(3)
C1 N2 N3 Co1 . 171.20(16)
N8 Co1 N3 C2 2_755 12.0(2)
N8 Co1 N3 C2 . 112.4(2)
N3 Co1 N3 C2 2_755 62.2(3)
O1 Co1 N3 C2 . -161.1(2)
O1 Co1 N3 C2 2_755 -74.5(2)
N8 Co1 N3 N2 2_755 -157.53(17)
N8 Co1 N3 N2 . -57.18(17)
N3 Co1 N3 N2 2_755 -107.3(3)
O1 Co1 N3 N2 . 29.36(17)
O1 Co1 N3 N2 2_755 115.95(17)
C8 N6 N7 C9 . 0.3(3)
N8 Co1 N8 C10 2_755 -156.3(7)
N3 Co1 N8 C10 2_755 -64.4(6)
N3 Co1 N8 C10 . 115.9(6)
O1 Co1 N8 C10 . 28.9(6)
O1 Co1 N8 C10 2_755 -12.6(10)
N3 N2 C1 N1 . 0.2(3)
C2 N1 C1 N2 . 0.0(3)
C3 N1 C1 N2 . -179.1(2)
N2 N3 C2 N1 . 0.3(3)
Co1 N3 C2 N1 . -170.33(15)
C1 N1 C2 N3 . -0.2(3)
C3 N1 C2 N3 . 178.9(2)
C4 N4 C3 C7 . -1.3(3)
C4 N4 C3 N1 . 178.59(19)
C2 N1 C3 N4 . 2.0(3)
C1 N1 C3 N4 . -179.1(2)
C2 N1 C3 C7 . -178.1(2)
C1 N1 C3 C7 . 0.8(4)
C3 N4 C4 C5 . 0.3(3)
C3 N4 C4 N5 . -179.81(19)
C9 N5 C4 N4 . 166.4(2)
C8 N5 C4 N4 . -9.4(3)
C9 N5 C4 C5 . -13.7(4)
C8 N5 C4 C5 . 170.5(2)
N4 C4 C5 C6 . 0.3(4)
N5 C4 C5 C6 . -179.6(2)
C4 C5 C6 C7 . 0.1(4)
C5 C6 C7 C3 . -0.9(3)
N4 C3 C7 C6 . 1.6(4)
N1 C3 C7 C6 . -178.2(2)
N7 N6 C8 N5 . -0.3(3)
C9 N5 C8 N6 . 0.3(3)
C4 N5 C8 N6 . 176.8(2)
N6 N7 C9 N5 . -0.1(3)
C8 N5 C9 N7 . -0.1(3)
C4 N5 C9 N7 . -176.6(2)
Co1 N8 C10 Se1 . -132(15)
